data_4334566
loop_
_publ_author_name
'Anuj Kumar Sharma'
'Francesc Lloret'
'Rabindranath Mukherjee'

_publ_contact_author
; Rabindranath Mukherjee
  Department of Chemistry
  Indian Institute of Technology
  Kanpur 208016
  INDIA
;
_publ_contact_author_email rnm@iitk.ac.in
_publ_contact_author_fax '+91 (512) 2597437'
_publ_contact_author_phone '+91 (512) 2597437'
_publ_section_title
;
 Phenolate- and Acetate (Both \m2-1,1 and \m2-1,3 Modes)-Bridged Linear
 CoII3 and CoII2MnII Trimers: Magnetostructural Studies
;
_journal_name_full 'Inorganic Chemistry'
_journal_page_first 4825
_journal_page_last 4833
_journal_paper_doi 10.1021/ic302259t
_journal_volume 52
_journal_year 2013
_chemical_formula_moiety 'C23 H28 N2 Ni O5'
_chemical_formula_sum 'C23 H28 N2 Ni O5'
_chemical_formula_weight 471.18
_chemical_name_systematic
;
 ?
;
_space_group_IT_number 14
_symmetry_cell_setting monoclinic
_symmetry_space_group_name_Hall '-P 2ybc'
_symmetry_space_group_name_H-M 'P 1 21/c 1'
_atom_sites_solution_hydrogens geom
_atom_sites_solution_primary direct
_atom_sites_solution_secondary difmap
_audit_creation_method SHELXL-97
_cell_angle_alpha 90.00
_cell_angle_beta 107.545(2)
_cell_angle_gamma 90.00
_cell_formula_units_Z 4
_cell_length_a 9.8785(12)
_cell_length_b 18.663(2)
_cell_length_c 12.5431(16)
_cell_measurement_temperature 100(2)
_cell_measurement_theta_max 28.29
_cell_measurement_theta_min 2.02
_cell_volume 2204.9(5)
_computing_cell_refinement 'Bruker SMART'
_computing_data_collection 'Bruker SMART APEX'
_computing_data_reduction 'Bruker SAINT PLUS'
_computing_molecular_graphics 'Ortep-3 for Windows (Farrugia, 1997)'
_computing_publication_material 'WinGX publication routines (Farrugia, 1999)'
_computing_structure_refinement 'SHELXL-97 (Sheldrick, 1997)'
_computing_structure_solution 'SIR97(Altomare, et. al. 1999)'
_diffrn_ambient_temperature 100(2)
_diffrn_measured_fraction_theta_full 0.989
_diffrn_measured_fraction_theta_max 0.989
_diffrn_measurement_device_type 'CCD area detector'
_diffrn_measurement_method 'phi and omega scans'
_diffrn_radiation_monochromator graphite
_diffrn_radiation_source 'fine-focus sealed tube'
_diffrn_radiation_type MoK\a
_diffrn_radiation_wavelength 0.71073
_diffrn_reflns_av_R_equivalents 0.1143
_diffrn_reflns_av_sigmaI/netI 0.1623
_diffrn_reflns_limit_h_max 13
_diffrn_reflns_limit_h_min -12
_diffrn_reflns_limit_k_max 24
_diffrn_reflns_limit_k_min -21
_diffrn_reflns_limit_l_max 16
_diffrn_reflns_limit_l_min -13
_diffrn_reflns_number 14281
_diffrn_reflns_theta_full 28.29
_diffrn_reflns_theta_max 28.29
_diffrn_reflns_theta_min 2.02
_exptl_absorpt_coefficient_mu 0.917
_exptl_absorpt_correction_T_max 0.9139
_exptl_absorpt_correction_T_min 0.8379
_exptl_absorpt_correction_type empirical
_exptl_absorpt_process_details SADABS
_exptl_crystal_colour green
_exptl_crystal_density_diffrn 1.419
_exptl_crystal_description block
_exptl_crystal_F_000 992
_exptl_crystal_size_max 0.20
_exptl_crystal_size_mid 0.10
_exptl_crystal_size_min 0.10
_refine_diff_density_max 0.693
_refine_diff_density_min -0.792
_refine_diff_density_rms 0.139
_refine_ls_extinction_method none
_refine_ls_goodness_of_fit_ref 0.992
_refine_ls_hydrogen_treatment mixed
_refine_ls_matrix_type full
_refine_ls_number_parameters 292
_refine_ls_number_reflns 5417
_refine_ls_number_restraints 0
_refine_ls_restrained_S_all 0.992
_refine_ls_R_factor_all 0.1713
_refine_ls_R_factor_gt 0.0785
_refine_ls_shift/su_max 0.000
_refine_ls_shift/su_mean 0.000
_refine_ls_structure_factor_coef Fsqd
_refine_ls_weighting_details 'calc w=1/[\s^2^(Fo^2^)+(0.1146P)^2^+0.0000P] where P=(Fo^2^+2Fc^2^)/3'
_refine_ls_weighting_scheme calc
_refine_ls_wR_factor_gt 0.1752
_refine_ls_wR_factor_ref 0.2420
_reflns_number_gt 2719
_reflns_number_total 5417
_reflns_threshold_expression >2sigma(I)
_cod_data_source_file ic302259t_si_002_1.cif
_cod_data_source_block Ni
_cod_original_cell_volume 2204.8(5)
_cod_database_code 4334566

loop_
_symmetry_equiv_pos_as_xyz
'x, y, z'
'-x, y+1/2, -z+1/2'
'-x, -y, -z'
'x, -y-1/2, z-1/2'

loop_
_atom_site_label
_atom_site_type_symbol
_atom_site_fract_x
_atom_site_fract_y
_atom_site_fract_z
_atom_site_U_iso_or_equiv
_atom_site_adp_type
_atom_site_occupancy
_atom_site_symmetry_multiplicity
_atom_site_calc_flag
_atom_site_refinement_flags
Ni Ni 0.84982(8) 0.10638(4) 0.95818(7) 0.0202(2) Uani 1 1 d .
O1 O 1.0285(4) 0.0800(2) 1.0817(4) 0.0201(9) Uani 1 1 d .
O2 O 0.9376(5) 0.0611(2) 0.8395(4) 0.0241(10) Uani 1 1 d .
O3 O 0.7940(4) -0.0006(2) 0.9889(4) 0.0225(10) Uani 1 1 d .
O4 O 0.6568(4) 0.1155(2) 0.8391(4) 0.0240(10) Uani 1 1 d .
O5 O 0.6873(5) 0.0684(3) 0.6822(4) 0.0323(11) Uani 1 1 d .
N1 N 0.7464(5) 0.1462(3) 1.0676(4) 0.0210(11) Uani 1 1 d .
N2 N 0.9247(5) 0.2092(3) 0.9345(4) 0.0216(11) Uani 1 1 d .
C1 C 0.7332(6) 0.1028(3) 1.1504(5) 0.0228(13) Uani 1 1 d .
H1 H 0.7923 0.0616 1.1680 0.027 Uiso 1 1 calc R
C2 C 0.6406(7) 0.1144(3) 1.2101(5) 0.0263(14) Uani 1 1 d .
H2 H 0.6350 0.0826 1.2677 0.032 Uiso 1 1 calc R
C3 C 0.5551(6) 0.1744(4) 1.1832(6) 0.0299(16) Uani 1 1 d .
H3 H 0.4867 0.1837 1.2209 0.036 Uiso 1 1 calc R
C4 C 0.5693(7) 0.2210(4) 1.1013(6) 0.0285(15) Uani 1 1 d .
H4 H 0.5106 0.2623 1.0818 0.034 Uiso 1 1 calc R
C5 C 0.6721(6) 0.2064(3) 1.0473(5) 0.0215(13) Uani 1 1 d .
C6 C 0.7017(6) 0.2579(4) 0.9664(6) 0.0281(15) Uani 1 1 d .
H6A H 0.6591 0.3048 0.9743 0.034 Uiso 1 1 calc R
H6B H 0.6557 0.2404 0.8894 0.034 Uiso 1 1 calc R
C7 C 0.8597(7) 0.2680(3) 0.9831(6) 0.0289(16) Uani 1 1 d .
H7A H 0.8740 0.3140 0.9486 0.035 Uiso 1 1 calc R
H7B H 0.9097 0.2713 1.0643 0.035 Uiso 1 1 calc R
C8 C 0.8896(6) 0.2234(4) 0.8099(5) 0.0271(15) Uani 1 1 d .
H8A H 0.7864 0.2224 0.7756 0.041 Uiso 1 1 calc R
H8B H 0.9335 0.1864 0.7757 0.041 Uiso 1 1 calc R
H8C H 0.9263 0.2705 0.7980 0.041 Uiso 1 1 calc R
C9 C 1.0789(6) 0.2110(3) 0.9838(5) 0.0221(14) Uani 1 1 d .
H9A H 1.1136 0.2585 0.9683 0.027 Uiso 1 1 calc R
H9B H 1.1210 0.1746 0.9458 0.027 Uiso 1 1 calc R
C10 C 1.1329(6) 0.1976(3) 1.1081(6) 0.0255(14) Uani 1 1 d .
C11 C 1.2119(6) 0.2480(3) 1.1782(6) 0.0230(14) Uani 1 1 d .
H11 H 1.2252 0.2936 1.1492 0.028 Uiso 1 1 calc R
C12 C 1.2748(7) 0.2339(3) 1.2934(6) 0.0268(15) Uani 1 1 d .
H12 H 1.3313 0.2691 1.3416 0.032 Uiso 1 1 calc R
C13 C 1.2515(7) 0.1673(3) 1.3341(5) 0.0262(15) Uani 1 1 d .
H13 H 1.2948 0.1559 1.4106 0.031 Uiso 1 1 calc R
C14 C 1.1649(7) 0.1168(3) 1.2632(6) 0.0264(15) Uani 1 1 d .
H14 H 1.1444 0.0728 1.2930 0.032 Uiso 1 1 calc R
C15 C 1.1092(6) 0.1304(3) 1.1512(6) 0.0233(14) Uani 1 1 d .
C16 C 0.6143(6) 0.0874(3) 0.7435(6) 0.0239(14) Uani 1 1 d .
C17 C 0.4538(6) 0.0739(3) 0.6970(5) 0.0225(13) Uani 1 1 d .
C18 C 0.3959(7) 0.0485(4) 0.5909(6) 0.0322(16) Uani 1 1 d .
H18 H 0.4533 0.0423 0.5429 0.039 Uiso 1 1 calc R
C19 C 0.2492(7) 0.0315(4) 0.5529(6) 0.0405(19) Uani 1 1 d .
H19 H 0.2074 0.0133 0.4796 0.049 Uiso 1 1 calc R
C20 C 0.1689(7) 0.0417(4) 0.6230(6) 0.0371(18) Uani 1 1 d .
H20 H 0.0706 0.0306 0.5973 0.045 Uiso 1 1 calc R
C21 C 0.2259(7) 0.0676(4) 0.7295(7) 0.0360(18) Uani 1 1 d .
H21 H 0.1678 0.0746 0.7767 0.043 Uiso 1 1 calc R
C22 C 0.3705(6) 0.0834(3) 0.7675(6) 0.0248(14) Uani 1 1 d .
H22 H 0.4119 0.1007 0.8414 0.030 Uiso 1 1 calc R
C23 C 0.6588(7) -0.0324(3) 0.9418(6) 0.0281(15) Uani 1 1 d .
H23A H 0.6603 -0.0816 0.9692 0.042 Uiso 1 1 calc R
H23B H 0.6355 -0.0328 0.8602 0.042 Uiso 1 1 calc R
H23C H 0.5871 -0.0047 0.9636 0.042 Uiso 1 1 calc R
H2W H 0.872(8) 0.053(4) 0.781(6) 0.04(2) Uiso 1 1 d .
H1S H 0.956(12) -0.034(6) 1.000(11) 0.13(4) Uiso 1 1 d .
H1W H 1.033(15) 0.005(9) 0.872(13) 0.19(6) Uiso 1 1 d .

loop_
_atom_site_aniso_label
_atom_site_aniso_U_11
_atom_site_aniso_U_22
_atom_site_aniso_U_33
_atom_site_aniso_U_23
_atom_site_aniso_U_13
_atom_site_aniso_U_12
Ni 0.0162(4) 0.0216(4) 0.0240(5) 0.0010(3) 0.0080(3) 0.0009(3)
O1 0.0145(19) 0.020(2) 0.023(2) -0.0035(18) 0.0016(18) -0.0001(16)
O2 0.028(2) 0.023(3) 0.026(3) -0.001(2) 0.017(2) 0.001(2)
O3 0.017(2) 0.022(2) 0.027(3) -0.0028(18) 0.0051(19) -0.0029(17)
O4 0.018(2) 0.029(3) 0.021(2) -0.0018(19) 0.0006(18) 0.0029(18)
O5 0.026(2) 0.046(3) 0.024(3) 0.001(2) 0.007(2) 0.006(2)
N1 0.015(2) 0.020(3) 0.028(3) 0.000(2) 0.006(2) 0.002(2)
N2 0.018(2) 0.022(3) 0.025(3) 0.002(2) 0.007(2) 0.002(2)
C1 0.021(3) 0.024(3) 0.025(3) -0.001(3) 0.010(3) -0.002(3)
C2 0.028(3) 0.028(4) 0.022(4) -0.003(3) 0.007(3) -0.006(3)
C3 0.022(3) 0.036(4) 0.035(4) -0.007(3) 0.014(3) -0.001(3)
C4 0.024(3) 0.032(4) 0.034(4) -0.002(3) 0.016(3) 0.008(3)
C5 0.010(3) 0.027(3) 0.020(3) -0.004(3) -0.007(2) -0.003(2)
C6 0.024(3) 0.025(4) 0.037(4) 0.009(3) 0.012(3) 0.011(3)
C7 0.041(4) 0.010(3) 0.043(5) 0.000(3) 0.025(4) -0.002(3)
C8 0.014(3) 0.035(4) 0.028(4) 0.009(3) 0.000(3) 0.005(3)
C9 0.010(3) 0.029(4) 0.027(4) 0.001(3) 0.004(2) -0.002(2)
C10 0.020(3) 0.027(4) 0.032(4) 0.002(3) 0.012(3) 0.006(3)
C11 0.020(3) 0.018(3) 0.037(4) -0.006(3) 0.018(3) -0.001(2)
C12 0.028(3) 0.020(3) 0.031(4) -0.015(3) 0.006(3) 0.001(3)
C13 0.030(3) 0.032(4) 0.016(3) 0.000(3) 0.006(3) 0.010(3)
C14 0.031(3) 0.024(4) 0.028(4) -0.002(3) 0.015(3) -0.003(3)
C15 0.019(3) 0.020(3) 0.038(4) 0.001(3) 0.020(3) 0.009(2)
C16 0.015(3) 0.032(4) 0.024(4) 0.007(3) 0.006(3) 0.006(3)
C17 0.021(3) 0.019(3) 0.026(4) 0.007(3) 0.004(3) 0.002(3)
C18 0.029(4) 0.042(4) 0.026(4) 0.011(3) 0.009(3) -0.001(3)
C19 0.022(3) 0.056(5) 0.030(4) 0.014(4) -0.013(3) -0.011(3)
C20 0.019(3) 0.052(5) 0.033(4) 0.010(3) -0.004(3) -0.005(3)
C21 0.034(4) 0.027(4) 0.053(5) 0.013(3) 0.022(4) 0.009(3)
C22 0.023(3) 0.025(3) 0.023(4) 0.005(3) 0.001(3) 0.007(3)
C23 0.031(4) 0.020(3) 0.037(4) -0.001(3) 0.016(3) 0.000(3)

loop_
_atom_type_symbol
_atom_type_description
_atom_type_scat_dispersion_real
_atom_type_scat_dispersion_imag
_atom_type_scat_source
C C 0.0033 0.0016 'International Tables Vol C Tables 4.2.6.8 and 6.1.1.4'
H H 0.0000 0.0000 'International Tables Vol C Tables 4.2.6.8 and 6.1.1.4'
N N 0.0061 0.0033 'International Tables Vol C Tables 4.2.6.8 and 6.1.1.4'
O O 0.0106 0.0060 'International Tables Vol C Tables 4.2.6.8 and 6.1.1.4'
Ni Ni 0.3393 1.1124 'International Tables Vol C Tables 4.2.6.8 and 6.1.1.4'

loop_
_geom_angle_atom_site_label_1
_geom_angle_atom_site_label_2
_geom_angle_atom_site_label_3
_geom_angle
O1 Ni O4 169.80(17)
O1 Ni N1 93.99(18)
O4 Ni N1 85.21(18)
O1 Ni N2 93.84(18)
O4 Ni N2 96.34(18)
N1 Ni N2 91.8(2)
O1 Ni O2 89.66(19)
O4 Ni O2 90.55(18)
N1 Ni O2 174.83(19)
N2 Ni O2 91.63(18)
O1 Ni O3 81.25(16)
O4 Ni O3 88.59(17)
N1 Ni O3 90.58(18)
N2 Ni O3 174.70(18)
O2 Ni O3 86.35(17)
C15 O1 Ni 121.9(4)
C23 O3 Ni 125.3(4)
C16 O4 Ni 129.0(4)
C5 N1 C1 118.6(5)
C5 N1 Ni 122.0(4)
C1 N1 Ni 118.2(4)
C9 N2 C7 109.4(5)
C9 N2 C8 108.5(5)
C7 N2 C8 107.4(5)
C9 N2 Ni 109.0(4)
C7 N2 Ni 113.5(4)
C8 N2 Ni 108.8(4)
N1 C1 C2 124.2(6)
C1 C2 C3 117.2(6)
C2 C3 C4 119.9(6)
C3 C4 C5 119.0(6)
N1 C5 C4 120.8(6)
N1 C5 C6 117.8(5)
C4 C5 C6 121.4(6)
C5 C6 C7 112.9(5)
N2 C7 C6 113.7(5)
N2 C9 C10 115.6(5)
C11 C10 C15 119.6(6)
C11 C10 C9 120.6(6)
C15 C10 C9 119.6(6)
C10 C11 C12 121.5(6)
C13 C12 C11 118.1(6)
C12 C13 C14 120.5(6)
C15 C14 C13 120.5(6)
O1 C15 C14 120.4(6)
O1 C15 C10 119.9(6)
C14 C15 C10 119.7(6)
O5 C16 O4 127.9(6)
O5 C16 C17 116.0(6)
O4 C16 C17 116.0(5)
C18 C17 C22 120.7(6)
C18 C17 C16 120.6(6)
C22 C17 C16 118.6(6)
C17 C18 C19 119.4(7)
C20 C19 C18 119.1(7)
C19 C20 C21 122.0(6)
C20 C21 C22 119.0(7)
C17 C22 C21 119.8(6)

loop_
_geom_bond_atom_site_label_1
_geom_bond_atom_site_label_2
_geom_bond_distance
Ni O1 2.027(4)
Ni O4 2.044(4)
Ni N1 2.079(5)
Ni N2 2.109(5)
Ni O2 2.112(4)
Ni O3 2.137(4)
O1 C15 1.364(8)
O3 C23 1.417(7)
O4 C16 1.260(8)
O5 C16 1.253(7)
N1 C5 1.325(7)
N1 C1 1.353(8)
N2 C9 1.462(7)
N2 C7 1.492(8)
N2 C8 1.518(8)
C1 C2 1.363(8)
C2 C3 1.382(9)
C3 C4 1.386(9)
C4 C5 1.405(8)
C5 C6 1.490(9)
C6 C7 1.522(8)
C9 C10 1.508(9)
C10 C11 1.361(9)
C10 C15 1.415(9)
C11 C12 1.415(9)
C12 C13 1.390(9)
C13 C14 1.396(9)
C14 C15 1.369(9)
C16 C17 1.537(8)
C17 C18 1.365(9)
C17 C22 1.390(9)
C18 C19 1.418(9)
C19 C20 1.363(10)
C20 C21 1.372(10)
C21 C22 1.394(9)

loop_
_geom_torsion_atom_site_label_1
_geom_torsion_atom_site_label_2
_geom_torsion_atom_site_label_3
_geom_torsion_atom_site_label_4
_geom_torsion
O4 Ni O1 C15 -147.3(9)
N1 Ni O1 C15 -62.1(4)
N2 Ni O1 C15 29.9(4)
O2 Ni O1 C15 121.5(4)
O3 Ni O1 C15 -152.1(4)
O1 Ni O3 C23 171.9(5)
O4 Ni O3 C23 -7.3(5)
N1 Ni O3 C23 77.9(5)
N2 Ni O3 C23 -165.6(19)
O2 Ni O3 C23 -97.9(5)
O1 Ni O4 C16 -77.4(11)
N1 Ni O4 C16 -163.3(5)
N2 Ni O4 C16 105.4(5)
O2 Ni O4 C16 13.7(5)
O3 Ni O4 C16 -72.6(5)
O1 Ni N1 C5 137.2(4)
O4 Ni N1 C5 -53.0(4)
N2 Ni N1 C5 43.2(5)
O2 Ni N1 C5 -88(2)
O3 Ni N1 C5 -141.5(4)
O1 Ni N1 C1 -55.2(5)
O4 Ni N1 C1 114.6(5)
N2 Ni N1 C1 -149.2(4)
O2 Ni N1 C1 80(2)
O3 Ni N1 C1 26.1(4)
O1 Ni N2 C9 18.2(4)
O4 Ni N2 C9 -162.3(4)
N1 Ni N2 C9 112.3(4)
O2 Ni N2 C9 -71.6(4)
O3 Ni N2 C9 -4(2)
O1 Ni N2 C7 -104.0(4)
O4 Ni N2 C7 75.5(4)
N1 Ni N2 C7 -9.9(4)
O2 Ni N2 C7 166.2(4)
O3 Ni N2 C7 -126.3(19)
O1 Ni N2 C8 136.4(3)
O4 Ni N2 C8 -44.1(4)
N1 Ni N2 C8 -129.5(4)
O2 Ni N2 C8 46.6(4)
O3 Ni N2 C8 114(2)
C5 N1 C1 C2 4.7(9)
Ni N1 C1 C2 -163.4(5)
N1 C1 C2 C3 0.2(10)
C1 C2 C3 C4 -2.2(9)
C2 C3 C4 C5 -0.5(10)
C1 N1 C5 C4 -7.4(8)
Ni N1 C5 C4 160.2(5)
C1 N1 C5 C6 172.3(6)
Ni N1 C5 C6 -20.2(7)
C3 C4 C5 N1 5.4(9)
C3 C4 C5 C6 -174.2(6)
N1 C5 C6 C7 -43.7(8)
C4 C5 C6 C7 136.0(6)
C9 N2 C7 C6 -162.2(5)
C8 N2 C7 C6 80.3(6)
Ni N2 C7 C6 -40.1(7)
C5 C6 C7 N2 79.4(7)
C7 N2 C9 C10 63.2(7)
C8 N2 C9 C10 -179.8(5)
Ni N2 C9 C10 -61.5(6)
N2 C9 C10 C11 -120.2(6)
N2 C9 C10 C15 63.9(7)
C15 C10 C11 C12 1.9(9)
C9 C10 C11 C12 -173.9(5)
C10 C11 C12 C13 -1.2(9)
C11 C12 C13 C14 -1.9(9)
C12 C13 C14 C15 4.4(9)
Ni O1 C15 C14 138.7(5)
Ni O1 C15 C10 -39.8(7)
C13 C14 C15 O1 177.8(5)
C13 C14 C15 C10 -3.7(9)
C11 C10 C15 O1 179.1(5)
C9 C10 C15 O1 -5.1(8)
C11 C10 C15 C14 0.6(9)
C9 C10 C15 C14 176.4(5)
Ni O4 C16 O5 -27.2(10)
Ni O4 C16 C17 151.9(4)
O5 C16 C17 C18 -5.6(9)
O4 C16 C17 C18 175.2(6)
O5 C16 C17 C22 170.2(6)
O4 C16 C17 C22 -9.0(8)
C22 C17 C18 C19 -0.3(10)
C16 C17 C18 C19 175.4(6)
C17 C18 C19 C20 0.7(11)
C18 C19 C20 C21 -0.3(11)
C19 C20 C21 C22 -0.5(11)
C18 C17 C22 C21 -0.5(9)
C16 C17 C22 C21 -176.3(6)
C20 C21 C22 C17 0.9(10)
